data_4336844
loop_
_publ_author_name
'Niko Fischer'
'Manuel Joas'
'Thomas M. Klap\"otke'
'J\"org Stierstorfer'

_publ_contact_author_address
;
Department Chemie
Ludwig-Maximilians Universit\"at
Butenandtstra\&se 5-13 (Haus D)
D-81377 M\"unchen
Bundesrepublik Deutschland
;
_publ_contact_author_email tmk@cup.uni-muenchen.de
_publ_contact_author_fax '+49 89 2180 77492'
_publ_contact_author_name 'Thomas M. Klapo\"tke'
_publ_contact_author_phone '+49 89 2180 77491'
_publ_section_title
;
 Transition Metal Complexes of 3-Amino-1-nitroguanidine as Laser Ignitible
 Primary Explosives: Structures and Properties
;
_journal_name_full 'Inorganic Chemistry'
_journal_page_first 13791
_journal_page_last 13802
_journal_paper_doi 10.1021/ic402038x
_journal_volume 52
_journal_year 2013
_chemical_formula_moiety 'C2 H10 Cu N12 O10 '
_chemical_formula_sum 'C2 H10 Cu N12 O10'
_chemical_formula_weight 425.76
_chemical_name_common Co(ANG)2(NO3)2
_chemical_name_systematic 'Bis(3-amino-1-nitroguanidine)copper(II) nitrate'
_space_group_IT_number 15
_symmetry_cell_setting monoclinic
_symmetry_Int_Tables_number 15
_symmetry_space_group_name_Hall '-C 2yc'
_symmetry_space_group_name_H-M 'C 1 2/c 1'
_atom_sites_solution_hydrogens difmap
_atom_sites_solution_primary direct
_atom_sites_solution_secondary difmap
_audit_author_name 'Joerg Stierstorfer'
_audit_creation_date
;
'Mon Jan 17 10:14:20 2011'
;
_audit_creation_method
;
CrysAlisPro, Oxford Diffraction Ltd.,
Version 1.171.35.11 (release 16-05-2011 CrysAlis171 .NET)
(compiled May 16 2011,17:55:39)
;
_audit_update_record 29.08.2012
_cell_angle_alpha 90.00
_cell_angle_beta 100.759(5)
_cell_angle_gamma 90.00
_cell_formula_units_Z 8
_cell_length_a 13.9605(8)
_cell_length_b 7.3636(4)
_cell_length_c 25.8007(15)
_cell_measurement_reflns_used 3715
_cell_measurement_temperature 173(2)
_cell_measurement_theta_max 33.9273
_cell_measurement_theta_min 4.1192
_cell_volume 2605.7(3)
_computing_cell_refinement
;
CrysAlisPro, Agilent Technologies,
Version 1.171.35.11 (release 16-05-2011 CrysAlis171 .NET)
(compiled May 16 2011,17:55:39)
;
_computing_data_collection
;
CrysAlisPro, Agilent Technologies,
Version 1.171.35.11 (release 16-05-2011 CrysAlis171 .NET)
(compiled May 16 2011,17:55:39)
;
_computing_data_reduction
;
CrysAlisPro, Agilent Technologies,
Version 1.171.35.11 (release 16-05-2011 CrysAlis171 .NET)
(compiled May 16 2011,17:55:39)
;
_computing_molecular_graphics
;
'ORTEP (M. N. Burnett, C. K. Johnson, ORTEP-III: Oak Ridge Thermal Ellipsoid
;
_computing_publication_material 'PLATON (A. L. Spek, Acta Crystallogr, Sect. A, 1990, 46, C34, 1995 version).'
_computing_structure_refinement 'SHELXL-97 (Sheldrick, 1997)'
_computing_structure_solution SIR-92
_diffrn_ambient_temperature 173
_diffrn_detector_area_resol_mean 15.9809
_diffrn_measured_fraction_theta_full 0.996
_diffrn_measured_fraction_theta_max 0.996
_diffrn_measurement_device 'CCD camera on \k-goniostat'
_diffrn_measurement_device_type 'Xcalibur, Sapphire3'
_diffrn_measurement_method '\w scans'
_diffrn_orient_matrix_UB_11 -0.0389614067
_diffrn_orient_matrix_UB_12 0.0350321743
_diffrn_orient_matrix_UB_13 -0.0190815071
_diffrn_orient_matrix_UB_21 -0.0057387068
_diffrn_orient_matrix_UB_22 -0.0860957960
_diffrn_orient_matrix_UB_23 -0.0126013657
_diffrn_orient_matrix_UB_31 -0.0337382488
_diffrn_orient_matrix_UB_32 -0.0256896403
_diffrn_orient_matrix_UB_33 0.0161633331
_diffrn_radiation_collimation 0.5
_diffrn_radiation_monochromator graphite
_diffrn_radiation_source 'Enhance (Mo) x-ray Source'
_diffrn_radiation_type 'Mo K\a'
_diffrn_radiation_wavelength 0.71073
_diffrn_reflns_av_R_equivalents 0.0541
_diffrn_reflns_av_sigmaI/netI 0.0596
_diffrn_reflns_limit_h_max 17
_diffrn_reflns_limit_h_min -17
_diffrn_reflns_limit_k_max 9
_diffrn_reflns_limit_k_min -9
_diffrn_reflns_limit_l_max 32
_diffrn_reflns_limit_l_min -32
_diffrn_reflns_number 13224
_diffrn_reflns_theta_full 26.50
_diffrn_reflns_theta_max 26.50
_diffrn_reflns_theta_min 4.13
_diffrn_source_current 40
_diffrn_source_type 'Spellman generator'
_diffrn_source_voltage 50
_exptl_absorpt_coefficient_mu 1.771
_exptl_absorpt_correction_T_max 0.8713
_exptl_absorpt_correction_T_min 0.6861
_exptl_absorpt_correction_type multi-scan
_exptl_absorpt_process_details
;
CrysAlisPro, Agilent Technologies,
Version 1.171.35.11 (release 16-05-2011 CrysAlis171 .NET)
(compiled May 16 2011,17:55:39)
empirical absorption correction using spherical harmonics,
 implemented in SCALE3 ABSPACK scaling algorithm.
;
_exptl_crystal_colour blue
_exptl_crystal_density_diffrn 2.171
_exptl_crystal_description block
_exptl_crystal_F_000 1720
_exptl_crystal_size_max 0.23
_exptl_crystal_size_mid 0.21
_exptl_crystal_size_min 0.08
_refine_diff_density_max 0.482
_refine_diff_density_min -0.260
_refine_diff_density_rms 0.071
_refine_ls_extinction_method none
_refine_ls_goodness_of_fit_ref 0.851
_refine_ls_hydrogen_treatment refall
_refine_ls_matrix_type full
_refine_ls_number_parameters 266
_refine_ls_number_reflns 2689
_refine_ls_number_restraints 0
_refine_ls_restrained_S_all 0.851
_refine_ls_R_factor_all 0.0473
_refine_ls_R_factor_gt 0.0285
_refine_ls_shift/su_max 0.001
_refine_ls_shift/su_mean 0.000
_refine_ls_structure_factor_coef Fsqd
_refine_ls_weighting_details 'calc w=1/[\s^2^(Fo^2^)+(0.0217P)^2^+0.0000P] where P=(Fo^2^+2Fc^2^)/3'
_refine_ls_weighting_scheme calc
_refine_ls_wR_factor_gt 0.0518
_refine_ls_wR_factor_ref 0.0541
_reflns_number_gt 1904
_reflns_number_total 2689
_reflns_threshold_expression >2sigma(I)
_cod_data_source_file ic402038x_si_002_03.cif
_cod_data_source_block gx028
_cod_original_sg_symbol_Hall '-C 2yc '
_cod_original_sg_symbol_H-M ' C 2/c '
_cod_database_code 4336844

loop_
_symmetry_equiv_pos_as_xyz
'x, y, z'
'-x, y, -z+1/2'
'x+1/2, y+1/2, z'
'-x+1/2, y+1/2, -z+1/2'
'-x, -y, -z'
'x, -y, z-1/2'
'-x+1/2, -y+1/2, -z'
'x+1/2, -y+1/2, z-1/2'

loop_
_atom_site_label
_atom_site_type_symbol
_atom_site_fract_x
_atom_site_fract_y
_atom_site_fract_z
_atom_site_U_iso_or_equiv
_atom_site_adp_type
_atom_site_occupancy
_atom_site_symmetry_multiplicity
_atom_site_calc_flag
Cu1 Cu 0.37727(2) 0.44449(4) 0.121177(12) 0.01438(9) Uani 1 1 d
N9 N 0.52457(14) 0.4647(3) 0.12777(7) 0.0152(4) Uani 1 1 d
N10 N 0.58664(15) 0.5494(3) 0.16773(8) 0.0189(5) Uani 1 1 d
N6 N 0.39917(16) 0.2857(3) 0.06249(9) 0.0159(5) Uani 1 1 d
N4 N 0.22981(14) 0.4256(3) 0.11201(7) 0.0131(4) Uani 1 1 d
C1 C 0.56232(18) 0.3780(3) 0.08921(9) 0.0153(6) Uani 1 1 d
O3 O 0.54812(13) 0.6166(2) 0.20228(7) 0.0252(5) Uani 1 1 d
O1 O 0.21358(12) 0.2292(2) 0.04711(6) 0.0193(4) Uani 1 1 d
N1 N 0.35396(16) 0.5994(3) 0.18075(9) 0.0169(5) Uani 1 1 d
O8 O 0.34975(15) 0.6568(3) 0.03992(7) 0.0330(5) Uani 1 1 d
O2 O 0.08167(12) 0.3180(3) 0.07162(7) 0.0233(4) Uani 1 1 d
N8 N 0.65368(18) 0.3687(4) 0.08344(12) 0.0234(6) Uani 1 1 d
O7 O 0.35488(14) 0.2608(2) 0.24278(7) 0.0283(5) Uani 1 1 d
N11 N 0.38075(15) 0.1387(3) 0.21422(8) 0.0202(5) Uani 1 1 d
O5 O 0.40640(14) 0.1800(3) 0.17184(7) 0.0324(5) Uani 1 1 d
O6 O 0.38114(16) -0.0224(3) 0.22846(7) 0.0375(5) Uani 1 1 d
O4 O 0.67514(12) 0.5584(3) 0.16837(7) 0.0288(5) Uani 1 1 d
C2 C 0.19007(18) 0.5106(3) 0.15013(9) 0.0149(6) Uani 1 1 d
N7 N 0.49559(15) 0.2945(3) 0.05413(9) 0.0195(5) Uani 1 1 d
N2 N 0.25333(16) 0.6062(3) 0.18351(9) 0.0187(5) Uani 1 1 d
N3 N 0.09828(18) 0.5088(4) 0.15604(11) 0.0252(6) Uani 1 1 d
O10 O 0.39023(13) 0.9109(2) 0.00833(7) 0.0216(4) Uani 1 1 d
O9 O 0.37957(14) 0.8917(2) 0.09088(7) 0.0266(5) Uani 1 1 d
N12 N 0.37332(14) 0.8190(3) 0.04653(9) 0.0198(5) Uani 1 1 d
N5 N 0.17106(15) 0.3206(3) 0.07582(8) 0.0155(5) Uani 1 1 d
H6A H 0.3604(18) 0.322(3) 0.0348(10) 0.011(7) Uiso 1 1 d
H7 H 0.5089(19) 0.241(3) 0.0304(10) 0.019(8) Uiso 1 1 d
H6B H 0.3879(18) 0.187(4) 0.0707(9) 0.011(8) Uiso 1 1 d
H8A H 0.696(2) 0.429(4) 0.1049(11) 0.028(9) Uiso 1 1 d
H1B H 0.3827(19) 0.552(4) 0.2084(10) 0.017(7) Uiso 1 1 d
H3A H 0.0598(19) 0.459(4) 0.1324(10) 0.014(7) Uiso 1 1 d
H1A H 0.369(2) 0.710(4) 0.1801(11) 0.034(9) Uiso 1 1 d
H2 H 0.2425(17) 0.656(4) 0.2079(9) 0.011(7) Uiso 1 1 d
H3B H 0.092(2) 0.543(4) 0.1826(11) 0.028(9) Uiso 1 1 d
H8B H 0.661(2) 0.331(4) 0.0585(11) 0.021(9) Uiso 1 1 d

loop_
_atom_site_aniso_label
_atom_site_aniso_U_11
_atom_site_aniso_U_22
_atom_site_aniso_U_33
_atom_site_aniso_U_23
_atom_site_aniso_U_13
_atom_site_aniso_U_12
Cu1 0.01314(16) 0.01602(16) 0.01469(16) -0.00367(14) 0.00443(11) -0.00100(14)
N9 0.0129(11) 0.0175(12) 0.0149(11) -0.0020(9) 0.0021(8) -0.0023(9)
N10 0.0192(12) 0.0156(11) 0.0206(12) 0.0030(10) 0.0001(9) -0.0022(10)
N6 0.0130(13) 0.0180(14) 0.0174(13) -0.0003(11) 0.0048(10) -0.0003(10)
N4 0.0132(11) 0.0147(12) 0.0116(10) -0.0023(9) 0.0031(8) -0.0007(8)
C1 0.0146(14) 0.0157(14) 0.0161(14) 0.0053(11) 0.0044(11) 0.0027(10)
O3 0.0244(11) 0.0309(11) 0.0198(10) -0.0098(8) 0.0026(8) -0.0025(8)
O1 0.0182(10) 0.0230(10) 0.0181(9) -0.0075(8) 0.0070(8) -0.0005(8)
N1 0.0170(13) 0.0186(15) 0.0150(13) -0.0007(10) 0.0032(10) 0.0008(10)
O8 0.0464(13) 0.0140(11) 0.0390(12) -0.0006(9) 0.0089(10) -0.0086(10)
O2 0.0080(10) 0.0341(11) 0.0280(11) -0.0036(9) 0.0041(8) -0.0032(8)
N8 0.0158(14) 0.0307(15) 0.0258(16) -0.0036(13) 0.0092(12) 0.0004(11)
O7 0.0476(14) 0.0186(11) 0.0242(11) -0.0059(8) 0.0209(10) -0.0042(9)
N11 0.0168(12) 0.0262(14) 0.0176(12) 0.0034(11) 0.0029(9) 0.0026(10)
O5 0.0482(14) 0.0296(12) 0.0258(11) 0.0088(9) 0.0233(10) 0.0129(10)
O6 0.0672(15) 0.0188(12) 0.0301(12) 0.0111(9) 0.0185(10) 0.0151(10)
O4 0.0110(10) 0.0397(12) 0.0343(11) -0.0043(10) 0.0008(8) -0.0060(9)
C2 0.0192(14) 0.0130(14) 0.0130(13) 0.0029(10) 0.0042(10) 0.0035(10)
N7 0.0151(12) 0.0281(14) 0.0175(12) -0.0087(11) 0.0087(10) 0.0011(10)
N2 0.0177(13) 0.0232(14) 0.0176(13) -0.0068(10) 0.0094(10) 0.0056(9)
N3 0.0216(14) 0.0364(17) 0.0198(15) -0.0097(12) 0.0098(12) 0.0003(11)
O10 0.0307(11) 0.0182(11) 0.0181(10) 0.0046(8) 0.0099(8) 0.0044(8)
O9 0.0350(12) 0.0265(12) 0.0207(11) -0.0040(8) 0.0113(9) -0.0033(9)
N12 0.0124(12) 0.0206(13) 0.0264(13) 0.0025(11) 0.0040(9) 0.0014(10)
N5 0.0166(12) 0.0161(12) 0.0140(11) 0.0039(9) 0.0031(9) -0.0018(9)

loop_
_atom_type_symbol
_atom_type_description
_atom_type_scat_dispersion_real
_atom_type_scat_dispersion_imag
_atom_type_scat_source
C C 0.0033 0.0016 'International Tables Vol C Tables 4.2.6.8 and 6.1.1.4'
H H 0.0000 0.0000 'International Tables Vol C Tables 4.2.6.8 and 6.1.1.4'
N N 0.0061 0.0033 'International Tables Vol C Tables 4.2.6.8 and 6.1.1.4'
O O 0.0106 0.0060 'International Tables Vol C Tables 4.2.6.8 and 6.1.1.4'
Cu Cu 0.3201 1.2651 'International Tables Vol C Tables 4.2.6.8 and 6.1.1.4'

loop_
_geom_angle_atom_site_label_1
_geom_angle_atom_site_label_2
_geom_angle_atom_site_label_3
_geom_angle
N6 Cu1 N1 178.76(11)
N6 Cu1 N4 99.67(8)
N1 Cu1 N4 79.69(8)
N6 Cu1 N9 79.02(9)
N1 Cu1 N9 101.65(9)
N4 Cu1 N9 178.13(8)
N6 Cu1 O5 84.27(9)
N1 Cu1 O5 94.70(9)
N4 Cu1 O5 94.28(7)
N9 Cu1 O5 86.93(8)
N10 N9 C1 119.0(2)
N10 N9 Cu1 125.74(15)
C1 N9 Cu1 115.17(16)
O3 N10 O4 122.8(2)
O3 N10 N9 115.4(2)
O4 N10 N9 121.8(2)
N7 N6 Cu1 112.30(16)
N7 N6 H6A 109.5(16)
Cu1 N6 H6A 106.7(17)
N7 N6 H6B 109.4(19)
Cu1 N6 H6B 106.0(18)
H6A N6 H6B 113(3)
N5 N4 C2 118.6(2)
N5 N4 Cu1 125.85(15)
C2 N4 Cu1 115.02(16)
N8 C1 N7 118.2(2)
N8 C1 N9 128.4(2)
N7 C1 N9 113.4(2)
N2 N1 Cu1 111.40(16)
N2 N1 H1B 107.3(18)
Cu1 N1 H1B 107.5(18)
N2 N1 H1A 103(2)
Cu1 N1 H1A 117.6(19)
H1B N1 H1A 110(3)
C1 N8 H8A 117.8(19)
C1 N8 H8B 115(2)
H8A N8 H8B 126(3)
O6 N11 O5 120.3(2)
O6 N11 O7 119.7(2)
O5 N11 O7 119.9(2)
N11 O5 Cu1 130.04(16)
N2 C2 N3 118.5(2)
N2 C2 N4 113.7(2)
N3 C2 N4 127.7(2)
C1 N7 N6 119.3(2)
C1 N7 H7 122(2)
N6 N7 H7 118(2)
C2 N2 N1 119.8(2)
C2 N2 H2 125.5(19)
N1 N2 H2 114.0(18)
C2 N3 H3A 115.7(18)
C2 N3 H3B 112(2)
H3A N3 H3B 131(3)
O8 N12 O9 120.5(2)
O8 N12 O10 119.7(2)
O9 N12 O10 119.8(2)
O1 N5 O2 122.2(2)
O1 N5 N4 115.22(19)
O2 N5 N4 122.6(2)

loop_
_geom_bond_atom_site_label_1
_geom_bond_atom_site_label_2
_geom_bond_distance
Cu1 N6 1.982(2)
Cu1 N1 1.989(2)
Cu1 N4 2.0326(19)
Cu1 N9 2.0370(19)
Cu1 O5 2.3382(19)
N9 N10 1.367(3)
N9 C1 1.368(3)
N10 O3 1.228(2)
N10 O4 1.234(2)
N6 N7 1.404(3)
N6 H6A 0.86(2)
N6 H6B 0.78(3)
N4 N5 1.362(3)
N4 C2 1.368(3)
C1 N8 1.313(3)
C1 N7 1.323(3)
O1 N5 1.232(2)
N1 N2 1.421(3)
N1 H1B 0.83(3)
N1 H1A 0.84(3)
O8 N12 1.242(3)
O2 N5 1.232(2)
N8 H8A 0.85(3)
N8 H8B 0.72(3)
O7 N11 1.257(3)
N11 O6 1.242(3)
N11 O5 1.250(2)
C2 N2 1.317(3)
C2 N3 1.319(3)
N7 H7 0.78(2)
N2 H2 0.77(2)
N3 H3A 0.82(3)
N3 H3B 0.75(3)
O10 N12 1.254(2)
O9 N12 1.251(3)

loop_
_geom_hbond_atom_site_label_D
_geom_hbond_atom_site_label_H
_geom_hbond_atom_site_label_A
_geom_hbond_distance_DH
_geom_hbond_distance_HA
_geom_hbond_distance_DA
_geom_hbond_angle_DHA
_geom_hbond_site_symmetry_A
N6 H6A O1 0.86(2) 2.21(2) 2.970(3) 149(2) 7
N7 H7 O10 0.78(2) 2.18(3) 2.896(3) 153(3) 5_665
N6 H6B O9 0.78(3) 2.24(3) 3.017(3) 171(2) 1_545
N6 H6B O10 0.78(3) 2.60(3) 3.085(3) 122(2) 1_545
N8 H8A O4 0.85(3) 1.96(3) 2.569(4) 127(2) .
N1 H1B O3 0.83(3) 2.38(3) 3.074(3) 143(2) 2_655
N1 H1B O7 0.83(3) 2.38(3) 2.961(3) 128(2) .
N3 H3A O2 0.82(3) 1.95(3) 2.566(3) 131(2) .
N3 H3A O9 0.82(3) 2.59(3) 3.313(3) 148(2) 3_445
N1 H1A O6 0.84(3) 2.32(3) 3.040(3) 144(3) 1_565
N2 H2 O7 0.77(2) 2.17(2) 2.875(3) 153(2) 4
N3 H3B O6 0.75(3) 2.31(3) 2.949(3) 145(3) 4
N3 H3B O7 0.75(3) 2.51(3) 3.170(3) 148(3) 4
N8 H8B O10 0.72(3) 2.49(3) 3.111(4) 145(3) 5_665
N8 H8B O8 0.72(3) 2.52(3) 3.180(4) 153(3) 5_665

loop_
_geom_torsion_atom_site_label_1
_geom_torsion_atom_site_label_2
_geom_torsion_atom_site_label_3
_geom_torsion_atom_site_label_4
_geom_torsion
N6 Cu1 N9 N10 -172.6(2)
N1 Cu1 N9 N10 6.3(2)
N6 Cu1 N9 C1 4.63(17)
N1 Cu1 N9 C1 -176.44(17)
O5 Cu1 N9 C1 89.39(17)
C1 N9 N10 O3 -176.6(2)
Cu1 N9 N10 O3 0.6(3)
C1 N9 N10 O4 4.1(3)
Cu1 N9 N10 O4 -178.70(17)
N4 Cu1 N6 N7 170.98(18)
N9 Cu1 N6 N7 -7.66(18)
O5 Cu1 N6 N7 -95.64(19)
N6 Cu1 N4 N5 3.0(2)
N1 Cu1 N4 N5 -175.9(2)
O5 Cu1 N4 N5 -81.92(18)
N6 Cu1 N4 C2 174.84(17)
N1 Cu1 N4 C2 -4.07(17)
O5 Cu1 N4 C2 89.94(16)
N10 N9 C1 N8 -2.8(4)
Cu1 N9 C1 N8 179.7(2)
N10 N9 C1 N7 177.1(2)
Cu1 N9 C1 N7 -0.3(3)
N4 Cu1 N1 N2 0.92(17)
N9 Cu1 N1 N2 179.58(17)
O5 Cu1 N1 N2 -92.59(18)
O6 N11 O5 Cu1 161.56(18)
O7 N11 O5 Cu1 -18.8(3)
N6 Cu1 O5 N11 -156.6(2)
N1 Cu1 O5 N11 22.7(2)
N4 Cu1 O5 N11 -57.3(2)
N9 Cu1 O5 N11 124.1(2)
N5 N4 C2 N2 179.0(2)
Cu1 N4 C2 N2 6.5(3)
N5 N4 C2 N3 -2.1(4)
Cu1 N4 C2 N3 -174.6(2)
N8 C1 N7 N6 173.2(2)
N9 C1 N7 N6 -6.7(3)
Cu1 N6 N7 C1 10.6(3)
N3 C2 N2 N1 175.0(2)
N4 C2 N2 N1 -6.0(3)
Cu1 N1 N2 C2 2.5(3)
C2 N4 N5 O1 -170.8(2)
Cu1 N4 N5 O1 0.8(3)
C2 N4 N5 O2 9.9(3)
Cu1 N4 N5 O2 -178.52(16)
